data_7129113
loop_
_publ_author_name
'Pan, Qiu-Yue'
'Sun, Meng-En'
'Zhang, Chong'
'Li, Lin-Ke'
'Liu, Hua-Li'
'Li, Kai-Jie'
'Li, Hai-Yang'
'Zang, Shuang-Quan'

_publ_section_title
;
 A multi-responsive indium-viologen hybrid with ultrafast-response
 photochromism and electrochromism.
;
_journal_issue 86
_journal_name_full 'Chemical communications (Cambridge, England)'
_journal_page_first 11394
_journal_page_last 11397
_journal_paper_doi 10.1039/d1cc05070b
_journal_volume 57
_journal_year 2021
_chemical_formula_moiety 'Cl6 In, Cl, 2(C13 H16 N2 O2)'
_chemical_formula_sum 'C26 H32 Cl7 In N4 O4'
_chemical_formula_weight 827.52
_chemical_name_systematic In-zijing
_space_group_crystal_system monoclinic
_space_group_IT_number 14
_space_group_name_Hall '-P 2ybc'
_space_group_name_H-M_alt 'P 1 21/c 1'
_atom_sites_solution_hydrogens geom
_atom_sites_solution_primary iterative
_audit_creation_date 2021-07-05
_audit_creation_method
;
Olex2 1.2
(compiled 2018.05.29 svn.r3508 for OlexSys, GUI svn.r5506)
;
_audit_update_record
;
2021-09-07 deposited with the CCDC.	2021-10-14 downloaded from the CCDC.
;
_cell_angle_alpha 90
_cell_angle_beta 102.008(2)
_cell_angle_gamma 90
_cell_formula_units_Z 2
_cell_length_a 11.4085(4)
_cell_length_b 14.0475(6)
_cell_length_c 10.6955(4)
_cell_measurement_reflns_used 9622
_cell_measurement_temperature 300
_cell_measurement_theta_max 27.33
_cell_measurement_theta_min 2.33
_cell_volume 1676.56(11)
_computing_cell_refinement 'SAINT v8.37A (Bruker, 2015)'
_computing_data_reduction 'SAINT v8.37A (Bruker, 2015)'
_computing_molecular_graphics 'Olex2 (Dolomanov et al., 2009)'
_computing_publication_material 'Olex2 (Dolomanov et al., 2009)'
_computing_structure_refinement 'ShelXL (Sheldrick, 2015)'
_computing_structure_solution 'olex2.solve (Bourhis et al., 2015)'
_diffrn_ambient_temperature 300.0
_diffrn_measured_fraction_theta_full 1.000
_diffrn_measured_fraction_theta_max 0.999
_diffrn_measurement_device_type 'Bruker APEX-II CCD'
_diffrn_measurement_method '\f and \w scans'
_diffrn_radiation_type MoK\a
_diffrn_radiation_wavelength 0.71073
_diffrn_reflns_av_R_equivalents 0.0413
_diffrn_reflns_av_unetI/netI 0.0126
_diffrn_reflns_Laue_measured_fraction_full 1.000
_diffrn_reflns_Laue_measured_fraction_max 0.999
_diffrn_reflns_limit_h_max 14
_diffrn_reflns_limit_h_min -14
_diffrn_reflns_limit_k_max 18
_diffrn_reflns_limit_k_min -18
_diffrn_reflns_limit_l_max 13
_diffrn_reflns_limit_l_min -13
_diffrn_reflns_number 75367
_diffrn_reflns_point_group_measured_fraction_full 1.000
_diffrn_reflns_point_group_measured_fraction_max 0.999
_diffrn_reflns_theta_full 25.242
_diffrn_reflns_theta_max 27.500
_diffrn_reflns_theta_min 2.331
_diffrn_standards_number 0
_exptl_absorpt_coefficient_mu 1.301
_exptl_absorpt_correction_type none
_exptl_crystal_colour 'clear yellowish yellow'
_exptl_crystal_colour_lustre clear
_exptl_crystal_colour_modifier yellowish
_exptl_crystal_colour_primary yellow
_exptl_crystal_density_diffrn 1.639
_exptl_crystal_description block
_exptl_crystal_F_000 832
_exptl_crystal_size_max 0.03
_exptl_crystal_size_mid 0.02
_exptl_crystal_size_min 0.02
_refine_diff_density_max 1.304
_refine_diff_density_min -1.091
_refine_diff_density_rms 0.143
_refine_ls_extinction_method none
_refine_ls_goodness_of_fit_ref 1.308
_refine_ls_hydrogen_treatment constr
_refine_ls_matrix_type full
_refine_ls_number_parameters 208
_refine_ls_number_reflns 3838
_refine_ls_number_restraints 0
_refine_ls_restrained_S_all 1.308
_refine_ls_R_factor_all 0.0757
_refine_ls_R_factor_gt 0.0720
_refine_ls_shift/su_max 0.000
_refine_ls_shift/su_mean 0.000
_refine_ls_structure_factor_coef Fsqd
_refine_ls_weighting_details 'w=1/[\s^2^(Fo^2^)+(0.0338P)^2^+14.4438P] where P=(Fo^2^+2Fc^2^)/3'
_refine_ls_weighting_scheme calc
_refine_ls_wR_factor_gt 0.1885
_refine_ls_wR_factor_ref 0.1899
_reflns_Friedel_coverage 0.000
_reflns_number_gt 3574
_reflns_number_total 3838
_reflns_threshold_expression 'I > 2\s(I)'
_cod_data_source_file d1cc05070b2.cif
_cod_data_source_block a_a
_cod_depositor_comments 'Adding full bibliography for 7129113.cif.'
_cod_database_code 7129113
_shelx_shelxl_version_number 2016/4
_shelx_space_group_comment
;
The symmetry employed for this shelxl refinement is uniquely defined
by the following loop, which should always be used as a source of
symmetry information in preference to the above space-group names.
They are only intended as comments.
;
_shelx_estimated_absorpt_t_max 0.974
_shelx_estimated_absorpt_t_min 0.962
_olex2_refinement_description
;
1. Fixed Uiso
 At 1.2 times of:
  All C(H) groups, All C(H,H) groups, All N(H) groups
 At 1.5 times of:
  All O(H) groups
2. Others
 Fixed Sof: Cl4(0.5) H12A(0.5) H12(0.5) O1A(0.5) H1AA(0.5) O1B(0.5) H1B(0.5)
3.a Ternary CH refined with riding coordinates:
 C12(H12A), C12(H12)
3.b Secondary CH2 refined with riding coordinates:
 C11(H11A,H11B), C13(H13A,H13B)
3.c Aromatic/amide H refined with riding coordinates:
 N1(H1), C8(H8), C7(H7), C2(H2), C10(H10), C4(H4), C9(H9), C5(H5), C1(H1A)
3.d Idealised tetrahedral OH refined as rotating group:
 O1A(H1AA), O1B(H1B), O2(H2A)
;
_olex2_submission_special_instructions 'No special instructions were received'

loop_
_space_group_symop_operation_xyz
'x, y, z'
'-x, y+1/2, -z+1/2'
'-x, -y, -z'
'x, -y-1/2, z-1/2'

loop_
_atom_site_label
_atom_site_type_symbol
_atom_site_fract_x
_atom_site_fract_y
_atom_site_fract_z
_atom_site_U_iso_or_equiv
_atom_site_adp_type
_atom_site_occupancy
_atom_site_site_symmetry_order
_atom_site_calc_flag
_atom_site_refinement_flags_posn
_atom_site_refinement_flags_adp
_atom_site_refinement_flags_occupancy
_atom_site_disorder_assembly
_atom_site_disorder_group
In1 In 1.000000 0.000000 0.500000 0.0392(2) Uani 1 2 d S T P . .
Cl1 Cl 0.94750(18) 0.15292(14) 0.38108(18) 0.0453(4) Uani 1 1 d . . . . .
Cl2 Cl 0.98488(19) -0.09397(14) 0.29265(18) 0.0479(5) Uani 1 1 d . . . . .
Cl3 Cl 0.78168(19) -0.02889(16) 0.4898(3) 0.0630(6) Uani 1 1 d . . . . .
Cl4 Cl 0.4265(4) 0.2799(4) 0.8101(4) 0.0576(11) Uani 0.5 1 d . . . A 1
N2 N 0.7250(6) 0.2933(5) 0.6373(6) 0.0418(14) Uani 1 1 d . . . . .
N1 N 0.8399(7) 0.7359(6) 0.3972(8) 0.063(2) Uani 1 1 d . . . . .
H1 H 0.857768 0.791133 0.372048 0.076 Uiso 1 1 calc R . . . .
C8 C 0.8033(7) 0.2993(6) 0.5608(8) 0.0458(18) Uani 1 1 d . . . . .
H8 H 0.843642 0.245160 0.542605 0.055 Uiso 1 1 calc R . . . .
C3 C 0.7891(6) 0.5603(5) 0.4823(7) 0.0381(15) Uani 1 1 d . . . . .
C7 C 0.8242(7) 0.3849(6) 0.5091(8) 0.0427(17) Uani 1 1 d . . . . .
H7 H 0.879054 0.388230 0.455952 0.051 Uiso 1 1 calc R . . . .
C6 C 0.7661(6) 0.4666(5) 0.5338(7) 0.0365(15) Uani 1 1 d . . . . .
C2 C 0.8459(8) 0.5700(7) 0.3796(9) 0.056(2) Uani 1 1 d . . . . .
H2 H 0.866578 0.516395 0.337850 0.067 Uiso 1 1 calc R . . . .
C10 C 0.6826(9) 0.4567(6) 0.6126(9) 0.054(2) Uani 1 1 d . . . . .
H10 H 0.638839 0.509161 0.629759 0.065 Uiso 1 1 calc R . . . .
C4 C 0.7555(8) 0.6440(6) 0.5364(8) 0.0485(19) Uani 1 1 d . . . . .
H4 H 0.714912 0.640325 0.603184 0.058 Uiso 1 1 calc R . . . .
C12 C 0.5897(8) 0.1540(6) 0.6104(8) 0.0491(19) Uani 1 1 d . . . . .
H12A H 0.523162 0.198920 0.605532 0.059 Uiso 0.5 1 calc R . . B 2
H12 H 0.605831 0.137469 0.526614 0.059 Uiso 0.5 1 calc R . . C 1
C11 C 0.7009(8) 0.2002(6) 0.6925(8) 0.051(2) Uani 1 1 d . . . . .
H11A H 0.688547 0.209415 0.778743 0.062 Uiso 1 1 calc R . . . .
H11B H 0.769429 0.158539 0.696768 0.062 Uiso 1 1 calc R . . . .
C9 C 0.6656(9) 0.3707(7) 0.6638(9) 0.058(2) Uani 1 1 d . . . . .
H9 H 0.611971 0.365309 0.718029 0.069 Uiso 1 1 calc R . . . .
C5 C 0.7817(9) 0.7311(7) 0.4925(10) 0.060(2) Uani 1 1 d . . . . .
H5 H 0.758976 0.786489 0.528845 0.072 Uiso 1 1 calc R . . . .
C1 C 0.8713(9) 0.6610(8) 0.3400(10) 0.066(3) Uani 1 1 d . . . . .
H1A H 0.910717 0.668236 0.272732 0.079 Uiso 1 1 calc R . . . .
O1A O 0.6063(11) 0.1377(9) 0.4780(11) 0.051(3) Uani 0.5 1 d . . . D 2
H1AA H 0.547503 0.157492 0.427000 0.077 Uiso 0.5 1 calc GR . . D 2
O1B O 0.4965(11) 0.2164(10) 0.5954(12) 0.057(3) Uani 0.5 1 d . . . D 1
H1B H 0.467475 0.222881 0.519048 0.085 Uiso 0.5 1 calc GR . . D 1
O2 O 0.5425(10) 0.0808(9) 0.7992(9) 0.120(4) Uani 1 1 d . . . . .
H2A H 0.486124 0.117341 0.797592 0.180 Uiso 1 1 calc GR . . . .
C13 C 0.5581(10) 0.0654(8) 0.6755(11) 0.074(3) Uani 1 1 d . . . . .
H13A H 0.484872 0.038887 0.625165 0.088 Uiso 1 1 calc R . . . .
H13B H 0.621251 0.018802 0.677897 0.088 Uiso 1 1 calc R . . . .

loop_
_atom_site_aniso_label
_atom_site_aniso_U_11
_atom_site_aniso_U_22
_atom_site_aniso_U_33
_atom_site_aniso_U_23
_atom_site_aniso_U_13
_atom_site_aniso_U_12
In1 0.0388(4) 0.0336(4) 0.0426(4) 0.0047(3) 0.0020(3) 0.0017(3)
Cl1 0.0494(10) 0.0410(9) 0.0449(10) 0.0099(8) 0.0084(8) 0.0087(8)
Cl2 0.0565(11) 0.0453(10) 0.0415(9) 0.0012(8) 0.0087(8) -0.0064(9)
Cl3 0.0355(10) 0.0451(11) 0.108(2) 0.0045(12) 0.0149(11) -0.0004(8)
Cl4 0.056(2) 0.083(3) 0.0377(19) -0.0085(19) 0.0199(17) -0.016(2)
N2 0.037(3) 0.040(3) 0.046(3) 0.002(3) 0.004(3) -0.006(3)
N1 0.059(5) 0.057(5) 0.068(5) 0.015(4) 0.000(4) -0.017(4)
C8 0.039(4) 0.046(4) 0.054(5) -0.001(4) 0.011(3) 0.004(3)
C3 0.030(3) 0.046(4) 0.041(4) 0.002(3) 0.013(3) -0.008(3)
C7 0.034(4) 0.046(4) 0.050(4) -0.006(3) 0.014(3) 0.003(3)
C6 0.034(3) 0.041(4) 0.038(4) -0.006(3) 0.015(3) -0.002(3)
C2 0.053(5) 0.063(6) 0.057(5) 0.005(4) 0.027(4) -0.003(4)
C10 0.066(6) 0.039(4) 0.066(5) -0.007(4) 0.033(5) 0.003(4)
C4 0.047(4) 0.046(4) 0.054(5) -0.002(4) 0.012(4) 0.000(4)
C12 0.045(4) 0.046(4) 0.055(5) 0.002(4) 0.008(4) 0.001(4)
C11 0.047(4) 0.049(5) 0.055(5) 0.016(4) 0.004(4) -0.004(4)
C9 0.067(6) 0.051(5) 0.065(6) -0.005(4) 0.036(5) -0.006(4)
C5 0.065(6) 0.047(5) 0.066(6) 0.005(4) 0.008(5) -0.009(4)
C1 0.054(5) 0.089(8) 0.056(5) 0.018(5) 0.015(4) -0.010(5)
O1A 0.054(7) 0.050(7) 0.049(6) 0.002(5) 0.010(5) 0.002(6)
O1B 0.048(7) 0.069(8) 0.050(7) 0.004(6) 0.004(5) -0.001(6)
O2 0.124(9) 0.137(10) 0.098(7) 0.043(7) 0.018(6) -0.045(7)
C13 0.072(7) 0.067(7) 0.083(8) 0.014(6) 0.019(6) -0.018(5)

loop_
_atom_type_symbol
_atom_type_description
_atom_type_scat_dispersion_real
_atom_type_scat_dispersion_imag
_atom_type_scat_source
C C 0.0033 0.0016 'International Tables Vol C Tables 4.2.6.8 and 6.1.1.4'
H H 0.0000 0.0000 'International Tables Vol C Tables 4.2.6.8 and 6.1.1.4'
Cl Cl 0.1484 0.1585 'International Tables Vol C Tables 4.2.6.8 and 6.1.1.4'
In In -0.7276 1.3100 'International Tables Vol C Tables 4.2.6.8 and 6.1.1.4'
N N 0.0061 0.0033 'International Tables Vol C Tables 4.2.6.8 and 6.1.1.4'
O O 0.0106 0.0060 'International Tables Vol C Tables 4.2.6.8 and 6.1.1.4'

loop_
_geom_angle_atom_site_label_1
_geom_angle_atom_site_label_2
_geom_angle_atom_site_label_3
_geom_angle
_geom_angle_site_symmetry_1
_geom_angle_site_symmetry_3
_geom_angle_publ_flag
Cl1 In1 Cl1 180.0 . 3_756 ?
Cl1 In1 Cl2 92.09(6) 3_756 3_756 ?
Cl1 In1 Cl2 87.91(6) 3_756 . ?
Cl1 In1 Cl2 87.91(6) . 3_756 ?
Cl1 In1 Cl2 92.09(6) . . ?
Cl2 In1 Cl2 180.0 . 3_756 ?
Cl3 In1 Cl1 89.22(7) 3_756 3_756 ?
Cl3 In1 Cl1 89.22(7) . . ?
Cl3 In1 Cl1 90.78(7) . 3_756 ?
O1Ab C12 H12A 107.4 . . ?
O1Ba C12 H12 109.6 . . ?
O1Ab C12 C11 111.0(8) . . ?
Cl3 In1 Cl1 90.78(7) 3_756 . ?
Cl3 In1 Cl2 89.52(8) 3_756 3_756 ?
Cl3 In1 Cl2 90.47(8) 3_756 . ?
O1Ba C12 C11 109.3(9) . . ?
Cl3 In1 Cl2 89.52(8) . . ?
O1Ba C12 C13 109.3(9) . . ?
O1Ab C12 C13 113.8(9) . . ?
Cl3 In1 Cl2 90.48(8) . 3_756 ?
Cl3 In1 Cl3 180.0 . 3_756 ?
C8 N2 C11 120.2(7) . . ?
C8 N2 C9 120.7(7) . . ?
C9 N2 C11 119.1(7) . . ?
C5 N1 H1 118.3 . . ?
C1 N1 H1 118.3 . . ?
C1 N1 C5 123.3(9) . . ?
N2 C8 H8 120.0 . . ?
N2 C8 C7 120.0(7) . . ?
C7 C8 H8 120.0 . . ?
C2 C3 C6 122.0(7) . . ?
C2 C3 C4 117.2(8) . . ?
C4 C3 C6 120.8(6) . . ?
C8 C7 H7 119.2 . . ?
C8 C7 C6 121.6(7) . . ?
C6 C7 H7 119.2 . . ?
C7 C6 C3 122.9(6) . . ?
C7 C6 C10 116.5(7) . . ?
C10 C6 C3 120.6(7) . . ?
C3 C2 H2 120.4 . . ?
C3 C2 C1 119.2(9) . . ?
C1 C2 H2 120.4 . . ?
C6 C10 H10 119.9 . . ?
C9 C10 C6 120.2(8) . . ?
C12 O1Ab H1AA 109.5 . . ?
C12 O1Ba H1B 109.5 . . ?
C9 C10 H10 119.9 . . ?
C3 C4 H4 119.6 . . ?
C5 C4 C3 120.8(8) . . ?
C5 C4 H4 119.6 . . ?
C11 C12 H12A 107.4 . . ?
C11 C12 H12 109.6 . . ?
C13 C12 H12A 107.4 . . ?
C13 C12 H12 109.6 . . ?
C13 C12 C11 109.5(8) . . ?
N2 C11 C12 110.2(6) . . ?
N2 C11 H11A 109.6 . . ?
N2 C11 H11B 109.6 . . ?
C12 C11 H11A 109.6 . . ?
C12 C11 H11B 109.6 . . ?
H11A C11 H11B 108.1 . . ?
N2 C9 C10 121.0(8) . . ?
N2 C9 H9 119.5 . . ?
C10 C9 H9 119.5 . . ?
N1 C5 C4 119.3(9) . . ?
N1 C5 H5 120.4 . . ?
C4 C5 H5 120.4 . . ?
N1 C1 C2 120.1(9) . . ?
N1 C1 H1A 119.9 . . ?
C2 C1 H1A 119.9 . . ?
C13 O2 H2A 109.5 . . ?
C12 C13 H13A 108.8 . . ?
C12 C13 H13B 108.8 . . ?
O2 C13 C12 113.7(10) . . ?
O2 C13 H13A 108.8 . . ?
O2 C13 H13B 108.8 . . ?
H13A C13 H13B 107.7 . . ?

loop_
_geom_bond_atom_site_label_1
_geom_bond_atom_site_label_2
_geom_bond_distance
_geom_bond_site_symmetry_2
_geom_bond_publ_flag
In1 Cl1 2.5048(18) . ?
In1 Cl1 2.5048(18) 3_756 ?
In1 Cl2 2.556(2) 3_756 ?
In1 Cl2 2.556(2) . ?
In1 Cl3 2.504(2) 3_756 ?
In1 Cl3 2.503(2) . ?
O1Ab H1AA 0.8200 . ?
O1Ba H1B 0.8200 . ?
N2 C8 1.334(10) . ?
N2 C11 1.485(10) . ?
N2 C9 1.342(11) . ?
N1 H1 0.8600 . ?
N1 C5 1.329(13) . ?
N1 C1 1.304(14) . ?
C8 H8 0.9300 . ?
C8 C7 1.365(11) . ?
C3 C6 1.472(10) . ?
C3 C2 1.393(10) . ?
C3 C4 1.399(11) . ?
C7 H7 0.9300 . ?
C7 C6 1.378(10) . ?
C6 C10 1.404(10) . ?
C2 H2 0.9300 . ?
C2 C1 1.396(14) . ?
C10 H10 0.9300 . ?
C10 C9 1.356(12) . ?
C4 H4 0.9300 . ?
C4 C5 1.366(12) . ?
C12 H12A 0.9800 . ?
C12 H12 0.9800 . ?
C12 C11 1.528(12) . ?
C12 O1A 1.485(14) . ?
C12 O1B 1.361(15) . ?
C12 C13 1.506(13) . ?
C11 H11A 0.9700 . ?
C11 H11B 0.9700 . ?
C9 H9 0.9300 . ?
C5 H5 0.9300 . ?
C1 H1A 0.9300 . ?
O2 H2A 0.8200 . ?
O2 C13 1.388(14) . ?
C13 H13A 0.9700 . ?
C13 H13B 0.9700 . ?
